data_2001512
loop_
_publ_author_name
'Gruss, D.'
'Hummel, H.-U.'

_publ_section_title
;
 Structure of [As(C~6~H~5~)~4~]~2~[Sn{Se~2~C=C(CN)~2~}~3~]
;
_journal_issue 7
_journal_name_full 'Acta Crystallographica Section C'
_journal_page_first 1307
_journal_page_last 1309
_journal_paper_doi 10.1107/S0108270192012812
_journal_volume 49
_journal_year 1993
_chemical_formula_moiety '2(C24 H20 As),C12 N6 Se6 Sn'
_chemical_formula_sum 'C60 H40 As2 N6 Se6 Sn'
_chemical_formula_weight 1587.30
_space_group_IT_number 2
_space_group_name_Hall '-P 1'
_space_group_name_H-M_alt 'P -1'
_symmetry_cell_setting triclinic
_symmetry_space_group_name_Hall '-P 1'
_symmetry_space_group_name_H-M 'P -1'
_atom_type_scat_source 'IntTabIV Table 2.2B'
_cell_angle_alpha 102.40(2)
_cell_angle_beta 105.45(2)
_cell_angle_gamma 113.53(2)
_cell_formula_units_Z 2
_cell_length_a 14.581(9)
_cell_length_b 14.620(10)
_cell_length_c 16.880(10)
_cell_measurement_reflns_used 87
_cell_measurement_temperature 293
_cell_measurement_theta_max 13
_cell_measurement_theta_min 8
_cell_volume 2963(3)
_computing_cell_refinement PWCOM
_computing_data_collection 'PWCOM (Gomm, 1992)'
_computing_data_reduction 'Xtal3.0 ADDREF, SORTRF (Hall & Stewart, 1990)'
_computing_molecular_graphics 'ORTEP (Johnson, 1965); SCHAKAL (Keller, 1988)'
_computing_publication_material 'Xtal3.0 BONDLA, CIFIO'
_computing_structure_refinement 'SHELX76 (Sheldrick, 1976)'
_computing_structure_solution 'SHELXS86 (Sheldrick, 1986)'
_diffrn_measurement_device Huber
_diffrn_measurement_method
;Lehman-Larsen profile analysis; \q scan width (1.0 + 0.20tan\q)\%; \q
scan rate 0.8\% min^-1^
;
_diffrn_radiation_type MoK\a
_diffrn_radiation_wavelength 0.7099
_diffrn_reflns_limit_h_max 14
_diffrn_reflns_limit_h_min -14
_diffrn_reflns_limit_k_max 14
_diffrn_reflns_limit_k_min -14
_diffrn_reflns_limit_l_max 0
_diffrn_reflns_limit_l_min -16
_diffrn_reflns_number 5505
_diffrn_reflns_theta_max 20
_diffrn_standards_decay_% 2
_diffrn_standards_interval_time 100
_diffrn_standards_number 4
_exptl_absorpt_coefficient_mu 5.230
_exptl_absorpt_correction_T_max 1.150
_exptl_absorpt_correction_T_min 0.836
_exptl_absorpt_correction_type empirical
_exptl_crystal_colour Red
_exptl_crystal_density_diffrn 1.779
_exptl_crystal_description Prism
_exptl_crystal_size_max 0.08
_exptl_crystal_size_mid 0.06
_exptl_crystal_size_min 0.03
_refine_diff_density_max 0.352
_refine_diff_density_min -0.257
_refine_ls_goodness_of_fit_obs 1.712
_refine_ls_hydrogen_treatment noref
_refine_ls_number_parameters 455
_refine_ls_number_reflns 4572
_refine_ls_R_factor_obs 0.062
_refine_ls_shift/esd_max 0.231
_refine_ls_structure_factor_coef F
_refine_ls_weighting_details 'w = 1/[\s^2^(F)+0.0001F^2^]'
_refine_ls_weighting_scheme calc
_refine_ls_wR_factor_obs 0.055
_reflns_number_observed 4572
_reflns_observed_criterion F>4.0\s(F)
_cod_data_source_file sh1016.cif
_cod_data_source_block sh1016_structure_1_of_1
_cod_depositor_comments
;
The following automatic conversions were performed:

'_refine_ls_weighting_scheme' value '1/[\s^2^(F)+0.0001F^2^]' was
changed to 'calc'. New tag '_refine_ls_weighting_details' was
created. The value of the new tag was set to 'w =
1/[\s^2^(F)+0.0001F^2^]'.

Automatic conversion script
Id: cif_fix_values 3143 2015-03-26 13:38:13Z robertas 
;
_cod_database_code 2001512

loop_
_space_group_symop_id
_space_group_symop_operation_xyz
1 x,y,z
2 -x,-y,-z

loop_
_atom_site_label
_atom_site_fract_x
_atom_site_fract_y
_atom_site_fract_z
_atom_site_U_iso_or_equiv
Sn1 .21070(10) .57650(10) .21050(10) .0574(5)
As1 .89880(10) .94310(10) .20800(10) .0492(6)
As2 .60060(10) .31210(10) .32700(10) .0595(7)
Se11 .28070(10) .72000(10) .13780(10) .0670(7)
Se12 .40820(10) .72840(10) .32730(10) .0670(7)
C11 .4063(9) .7932(8) .2424(7) .057(2)
C12 .4912(9) .8873(9) .2555(8) .060(2)
C13 .5850(10) .9453(9) .3350(9) .063(2)
C14 .4933(9) .9305(9) .1890(9) .067(2)
N11 .6582(9) .9921(9) .4008(8) .098(2)
N12 .4908(8) .9619(8) .1325(8) .085(2)
Se21 .25040(10) .43730(10) .11590(10) .0694(8)
Se22 .20570(10) .43830(10) .29190(10) .0634(7)
C21 .2278(8) .3687(9) .1970(8) .056(2)
C22 .2294(9) .2750(10) .1879(8) .064(2)
C23 .2370(10) .2170(10) .1130(9) .075(2)
C24 .2206(9) .2270(10) .2514(9) .074(2)
N21 .2418(9) .1732(9) .0508(8) .097(2)
N22 .2152(8) .1901(8) .3053(8) .085(2)
Se31 .00090(10) .48260(10) .10630(10) .0626(7)
Se32 .11850(10) .65440(10) .30310(10) .0766(8)
C31 -.0111(8) .5649(8) .2015(7) .049(2)
C32 -.1080(9) .5611(8) .1956(8) .054(2)
C33 -.1169(9) .6180(10) .2678(9) .074(2)
C34 -.1990(10) .5060(10) .1148(9) .080(2)
N31 -.1236(9) .6669(9) .3284(8) .106(2)
N32 -.2698(9) .4648(9) .0482(8) .097(2)
C112 .7292(9) .8293(9) .2569(8) .0635
C113 .6330(10) .7380(10) .2466(9) .0792
C114 .5888(9) .6446(9) .1772(8) .0717
C115 .6330(10) .6320(10) .1135(9) .0781
C116 .7266(9) .7257(9) .1212(8) .0664
C111 .2274(8) .1812(8) -.1931(7) .0567
C122 -.0180(9) .8065(9) .1511(8) .0654
C123 .0360(10) .7710(10) .1045(9) .0829
C124 .0837(9) .8276(9) .0563(8) .0632
C125 .0769(9) .9196(9) .0544(8) .0609
C126 .0210(8) .9569(8) .0990(7) .0524
C121 .0273(8) .1009(8) -.1456(7) .0457
C132 -.0659(8) .1463(8) .1993(7) .0563
C133 -.0976(9) .2167(9) .1684(8) .0668
C134 -.2013(9) .1770(9) .1043(8) .0638
C135 -.2763(9) .0683(9) .0729(8) .0656
C136 -.2465(9) .9951(8) .1052(7) .0596
C131 .1404(8) -.0403(8) -.1675(7) .0454
C142 .0745(9) -.0049(9) .3649(8) .0713
C143 .1410(10) .0520(10) .4589(9) .0872
C144 .1180(10) .1190(10) .5090(9) .0909
C145 .0330(10) .1390(10) .4758(9) .0865
C146 -.0338(9) .0827(9) .3820(8) .0657
C141 .0108(8) -.0151(8) -.3311(7) .0569
C212 .4870(10) .5530(10) .6244(8) .0785
C213 .4790(10) .4540(10) .5828(9) .0911
C214 .3760(10) .3650(10) .5234(9) .0848
C215 .2840(10) .3750(10) .5062(9) .0923
C216 .2900(10) .4730(10) .5516(8) .0779
C211 .3908(9) .5598(8) .6086(7) .0584
C222 .4264(9) .7828(9) .8467(8) .0695
C223 .4531(9) .7942(9) .9386(9) .0760
C224 .4914(9) .7320(10) .9719(8) .0748
C225 .5020(10) .6530(10) .9148(9) .0808
C226 .4741(9) .6377(9) .8242(9) .0753
C221 .4368(8) .7034(8) .7947(7) .0565
C232 .5902(9) .8904(9) .7403(8) .0609
C233 .6662(9) .9822(9) .7292(8) .0707
C234 .6580(10) .9860(10) .6458(9) .0797
C235 .5750(10) .8990(10) .5707(9) .0913
C236 .4980(9) .8074(9) .5805(8) .0719
C231 .5064(8) .8071(8) .6650(7) .0549
C242 .8180(10) .3860(10) .3423(8) .0795
C243 .9260(10) .3940(10) .3749(9) .0926
C244 .9460(10) .3420(10) .4300(10) .0947
C245 .8690(10) .2780(10) .4540(10) .1026
C246 .7590(10) .2644(9) .4227(8) .0759
C241 .2600(8) .6809(8) .6319(7) .0594

loop_
_geom_angle_atom_site_label_1
_geom_angle_atom_site_label_2
_geom_angle_atom_site_label_3
_geom_angle
_geom_angle_publ_flag
Se11 Sn1 Se21 94.64(9) yes
Se11 Sn1 Se31 96.63(8) yes
Se11 Sn1 Se12 73.83(8) yes
Se11 Sn1 Se22 160.77(8) yes
Se11 Sn1 Se32 102.30(9) yes
Se21 Sn1 Se31 94.91(7) yes
Se21 Sn1 Se12 103.32(9) yes
Se21 Sn1 Se22 74.03(8) yes
Se21 Sn1 Se32 160.48(7) yes
Se31 Sn1 Se12 159.93(9) yes
Se31 Sn1 Se22 99.74(7) yes
Se31 Sn1 Se32 73.74(8) yes
Se12 Sn1 Se22 93.37(8) yes
Se12 Sn1 Se32 90.79(8) yes
Se22 Sn1 Se32 91.96(9) yes
Se11 C11 Se12 116.4(5) yes
C12 C11 Se11 122.0(10) yes
C12 C11 Se12 122.0(8) yes
C11 C12 C14 121.7(9) yes
C11 C12 C13 122.0(10) yes
C14 C12 C13 116.0(10) yes
N11 C13 C12 178(2) yes
N12 C14 C12 177.1(9) yes
Se22 C21 Se21 116.6(7) yes
C22 C21 Se22 122.0(10) yes
C22 C21 Se21 121.0(10) yes
C21 C22 C24 122.0(10) yes
C21 C22 C23 123.0(10) yes
C24 C22 C23 115.0(10) yes
N21 C23 C22 176(2) yes
N22 c24 C22 178.0(10) yes
Se31 C31 Se32 116.0(7) yes
C32 C31 Se31 121.4(7) yes
C32 C31 Se32 122.6(9) yes
C31 C32 C33 120.7(9) yes
C31 C32 C34 121.0(10) yes
C33 C32 C34 118.0(10) yes
N31 C33 C32 179.0(10) yes
N32 C34 C32 177(2) yes

loop_
_geom_bond_atom_site_label_1
_geom_bond_atom_site_label_2
_geom_bond_distance
_geom_bond_publ_flag
Sn1 Se11 2.648(3) yes
Sn1 Se21 2.658(3) yes
Sn1 Se31 2.661(2) yes
Sn1 Se12 2.665(2) yes
Sn1 Se22 2.666(3) yes
Sn1 Se32 2.669(3) yes
Se11 C11 1.875(9) yes
Se12 C11 1.880(10) yes
C11 C12 1.360(10) yes
C12 C14 1.40(2) yes
C12 C13 1.410(10) yes
C13 N11 1.140(10) yes
C14 N12 1.14(2) yes
Se21 C21 1.890(10) yes
Se22 C21 1.880(10) yes
C21 C22 1.36(2) yes
C22 C24 1.41(2) yes
C22 C23 1.42(2) yes
C23 N21 1.14(2) yes
C24 N22 1.16(2) yes
Se31 C31 1.880(10) yes
Se32 C31 1.887(8) yes
C31 C32 1.37(2) yes
C32 C33 1.39(2) yes
C32 C34 1.41(2) yes
C33 N31 1.17(2) yes
C34 N32 1.13(2) yes
As1 C121 1.880(10) yes
As1 C111 1.910(10) yes
As1 C141 1.910(10) yes
As1 C131 1.920(10) yes
C112 C111 1.40(2) yes
C112 C113 1.43(2) yes
C113 C114 1.37(2) yes
C114 C115 1.41(2) yes
C115 C116 1.45(2) yes
C116 C111 1.380(10) yes
C122 C123 1.41(2) yes
C122 C121 1.43(2) yes
C123 C124 1.40(2) yes
C124 C125 1.39(2) yes
C125 C126 1.43(2) yes
C126 C121 1.39(2) yes
C132 C131 1.360(10) yes
C132 C133 1.42(2) yes
C133 C134 1.40(2) yes
C134 C135 1.390(10) yes
C135 C136 1.46(2) yes
C136 C131 1.400(10) yes
C142 C141 1.39(2) yes
C142 C143 1.45(2) yes
C143 C144 1.37(2) yes
C144 C145 1.38(2) yes
C145 C146 1.45(2) yes
C146 C141 1.37(2) yes
As2 C231 1.880(10) yes
As2 C211 1.890(10) yes
As2 C221 1.920(10) yes
As2 C241 1.920(10) yes
C212 C211 1.40(2) yes
C212 C213 1.41(2) yes
C213 C214 1.420(10) yes
C214 C215 1.37(2) yes
C215 C216 1.43(2) yes
C216 C211 1.380(10) yes
C222 C221 1.38(2) yes
C222 C223 1.45(2) yes
C223 C224 1.39(2) yes
C224 C225 1.42(2) yes
C225 C226 1.42(2) yes
C226 C221 1.39(2) yes
C232 C231 1.380(10) yes
C232 C233 1.45(2) yes
C233 C234 1.40(2) yes
C234 C235 1.400(10) yes
C235 C236 1.44(2) yes
C236 C231 1.40(2) yes
C242 C241 1.41(2) yes
C242 C243 1.46(2) yes
C243 C244 1.37(2) yes
C244 C245 1.38(2) yes
C245 C246 1.46(2) yes
C246 C241 1.39(2) yes
